data_2019018
loop_
_publ_author_name
'Levason, William'
'Pugh, David'
'Reid, Gillian'

_publ_section_title
;
 Tribenzylphosphane and its hydrochloride salt, tribenzylphosphonium
 hydrogen dichloride--tribenzylphosphane (1/1)
;
_journal_coeditor_code YF3030
_journal_issue 5
_journal_name_full 'Acta Crystallographica Section C'
_journal_page_first 560
_journal_page_last 564
_journal_paper_doi 10.1107/S0108270113010226
_journal_volume 69
_journal_year 2013
_chemical_formula_iupac 'C42 H43 P2 +, H Cl2 -'
_chemical_formula_moiety 'C42 H43 P2 +, H Cl2 -'
_chemical_formula_sum 'C42 H44 Cl2 P2'
_chemical_formula_weight 681.61
_chemical_name_systematic
;
Tribenzylphosphonium hydrogen dichloride--tribenzylphosphane (1/1)
;
_space_group_IT_number 146
_symmetry_cell_setting trigonal
_symmetry_space_group_name_Hall 'R 3'
_symmetry_space_group_name_H-M 'R 3 :H'
_atom_sites_solution_hydrogens geom
_atom_sites_solution_primary direct
_atom_sites_solution_secondary difmap
_audit_creation_method SHELXL-97
_cell_angle_alpha 90.00
_cell_angle_beta 90.00
_cell_angle_gamma 120.00
_cell_formula_units_Z 3
_cell_length_a 13.941(5)
_cell_length_b 13.941(5)
_cell_length_c 15.693(7)
_cell_measurement_reflns_used 2232
_cell_measurement_temperature 100(2)
_cell_measurement_theta_max 27.4
_cell_measurement_theta_min 2.1
_cell_volume 2641.3(18)
_computing_cell_refinement
;
<i>CrystalClear-SM Expert</i> (Rigaku, 2011)
;
_computing_data_collection
;
<i>CrystalClear-SM Expert</i> (Rigaku, 2011)
;
_computing_data_reduction
;
<i>CrystalClear-SM Expert</i> (Rigaku, 2011)
;
_computing_molecular_graphics 'ORTEP-3 (Farrugia, 2012)'
_computing_publication_material
;
PLATON (Spek, 2009), WinGX (Farrugia, 2012), enCIFer (Allen
<i>et al.</i>, 2004),
publCIF (Westrip, 2010) and Mercury (Macrae <i>et al.</i>,
2006).
;
_computing_structure_refinement 'SHELXL97 (Sheldrick, 2008)'
_computing_structure_solution 'SHELXS97 (Sheldrick, 2008)'
_diffrn_ambient_temperature 100(2)
_diffrn_detector_area_resol_mean 28.5714
_diffrn_measured_fraction_theta_full 0.995
_diffrn_measured_fraction_theta_max 0.995
_diffrn_measurement_device
;
AFC12 (Right): Kappa 3 circle
;
_diffrn_measurement_device_type
;
Rigaku Saturn724+ (2x2 bin mode)
;
_diffrn_measurement_method 'profile data from \w-scans'
_diffrn_radiation_monochromator Confocal
_diffrn_radiation_source 'fine-focus sealed tube'
_diffrn_radiation_type MoK\a
_diffrn_radiation_wavelength 0.71073
_diffrn_reflns_av_R_equivalents 0.0221
_diffrn_reflns_av_sigmaI/netI 0.0492
_diffrn_reflns_limit_h_max 8
_diffrn_reflns_limit_h_min -18
_diffrn_reflns_limit_k_max 17
_diffrn_reflns_limit_k_min -12
_diffrn_reflns_limit_l_max 11
_diffrn_reflns_limit_l_min -20
_diffrn_reflns_number 2521
_diffrn_reflns_theta_full 27.41
_diffrn_reflns_theta_max 27.41
_diffrn_reflns_theta_min 3.10
_exptl_absorpt_coefficient_mu 0.305
_exptl_absorpt_correction_T_max 0.9909
_exptl_absorpt_correction_T_min 0.9819
_exptl_absorpt_correction_type multi-scan
_exptl_absorpt_process_details '(<i>CrystalClear-SM Expert</i>; Rigaku, 2011)'
_exptl_crystal_colour colourless
_exptl_crystal_density_diffrn 1.286
_exptl_crystal_density_method 'not measured'
_exptl_crystal_description block
_exptl_crystal_F_000 1080
_exptl_crystal_size_max 0.06
_exptl_crystal_size_mid 0.04
_exptl_crystal_size_min 0.03
_refine_diff_density_max 0.612
_refine_diff_density_min -0.571
_refine_ls_abs_structure_details 'Flack (1983), 325 Friedel pairs'
_refine_ls_abs_structure_Flack 0.34(14)
_refine_ls_extinction_method none
_refine_ls_goodness_of_fit_ref 1.021
_refine_ls_hydrogen_treatment mixed
_refine_ls_matrix_type full
_refine_ls_number_parameters 142
_refine_ls_number_reflns 1664
_refine_ls_number_restraints 1
_refine_ls_restrained_S_all 1.021
_refine_ls_R_factor_all 0.0483
_refine_ls_R_factor_gt 0.0419
_refine_ls_shift/su_max 0.000
_refine_ls_shift/su_mean 0.000
_refine_ls_structure_factor_coef Fsqd
_refine_ls_weighting_details 'calc w=1/[\s^2^(Fo^2^)+(0.0533P)^2^+0.0000P] where P=(Fo^2^+2Fc^2^)/3'
_refine_ls_weighting_scheme calc
_refine_ls_wR_factor_gt 0.0958
_refine_ls_wR_factor_ref 0.0993
_reflns_number_gt 1414
_reflns_number_total 1664
_reflns_threshold_expression I>2\s(I)
_cod_data_source_file yf3030.cif
_cod_data_source_block II
_cod_original_sg_symbol_H-M 'R 3'
_cod_database_code 2019018
_cod_database_fobs_code 2019018

loop_
_symmetry_equiv_pos_as_xyz
'x, y, z'
'-y, x-y, z'
'-x+y, -x, z'
'x+2/3, y+1/3, z+1/3'
'-y+2/3, x-y+1/3, z+1/3'
'-x+y+2/3, -x+1/3, z+1/3'
'x+1/3, y+2/3, z+2/3'
'-y+1/3, x-y+2/3, z+2/3'
'-x+y+1/3, -x+2/3, z+2/3'

loop_
_atom_site_type_symbol
_atom_site_label
_atom_site_fract_x
_atom_site_fract_y
_atom_site_fract_z
_atom_site_U_iso_or_equiv
_atom_site_adp_type
_atom_site_calc_flag
_atom_site_refinement_flags
_atom_site_occupancy
_atom_site_symmetry_multiplicity
C C1 0.7408(4) 0.2664(3) 0.5748(2) 0.0219(9) Uani d . 1 1
H H1A 0.6962 0.1861 0.5870 0.026 Uiso calc R 1 1
H H1B 0.7503 0.2757 0.5123 0.026 Uiso calc R 1 1
C C2 0.8536(3) 0.3121(3) 0.6161(2) 0.0179(8) Uani d . 1 1
C C3 0.8675(4) 0.2586(3) 0.6871(2) 0.0188(8) Uani d . 1 1
H H3 0.8054 0.1945 0.7100 0.023 Uiso calc R 1 1
C C4 0.9695(4) 0.2979(4) 0.7236(2) 0.0246(10) Uani d . 1 1
H H4 0.9784 0.2599 0.7705 0.030 Uiso calc R 1 1
C C5 1.0613(3) 0.3944(4) 0.6917(2) 0.0215(9) Uani d . 1 1
H H5 1.1320 0.4225 0.7175 0.026 Uiso calc R 1 1
C C6 1.0482(4) 0.4478(4) 0.6232(2) 0.0228(9) Uani d . 1 1
H H6 1.1098 0.5131 0.6013 0.027 Uiso calc R 1 1
C C7 0.9445(3) 0.4062(3) 0.5858(2) 0.0209(9) Uani d . 1 1
H H7 0.9363 0.4436 0.5382 0.025 Uiso calc R 1 1
C C8 0.5926(4) 0.3968(4) 0.9179(2) 0.0238(9) Uani d . 1 1
H H8A 0.5855 0.3801 0.9796 0.029 Uiso calc R 1 1
H H8B 0.6363 0.4782 0.9109 0.029 Uiso calc R 1 1
C C9 0.4792(3) 0.3541(3) 0.8800(2) 0.0188(8) Uani d . 1 1
C C10 0.3866(3) 0.2587(3) 0.9116(2) 0.0212(9) Uani d . 1 1
H H10 0.3949 0.2210 0.9589 0.025 Uiso calc R 1 1
C C11 0.2836(4) 0.2187(4) 0.8749(2) 0.0225(9) Uani d . 1 1
H H11 0.2216 0.1535 0.8965 0.027 Uiso calc R 1 1
C C12 0.2708(3) 0.2744(4) 0.8057(2) 0.0234(9) Uani d . 1 1
H H12 0.1998 0.2482 0.7810 0.028 Uiso calc R 1 1
C C13 0.3610(4) 0.3671(4) 0.7734(2) 0.0225(10) Uani d . 1 1
H H13 0.3524 0.4043 0.7259 0.027 Uiso calc R 1 1
C C14 0.4654(4) 0.4070(4) 0.8102(2) 0.0244(10) Uani d . 1 1
H H14 0.5276 0.4708 0.7871 0.029 Uiso calc R 1 1
P P1 0.6667 0.3333 0.61180(14) 0.0249(4) Uani d S 1 3
P P2 0.6667 0.3333 0.86636(12) 0.0258(5) Uani d S 1 3
Cl Cl1 0.6667 0.3333 0.15629(12) 0.0371(5) Uani d S 1 3
Cl Cl2 0.6667 0.3333 0.35858(12) 0.0363(5) Uani d S 1 3
H H1 0.6667 0.3333 0.273(4) 0.05(2) Uiso d S 1 3
H H2 0.6667 0.3333 0.790(5) 0.064 Uiso d S 1 3

loop_
_atom_site_aniso_label
_atom_site_aniso_U_11
_atom_site_aniso_U_22
_atom_site_aniso_U_33
_atom_site_aniso_U_12
_atom_site_aniso_U_13
_atom_site_aniso_U_23
C1 0.023(2) 0.021(2) 0.026(2) 0.014(2) -0.0001(16) -0.0016(16)
C2 0.024(2) 0.018(2) 0.0178(17) 0.0151(19) -0.0015(15) -0.0048(14)
C3 0.017(2) 0.015(2) 0.0218(18) 0.0064(18) 0.0028(15) 0.0004(15)
C4 0.030(3) 0.026(3) 0.021(2) 0.017(2) -0.0033(17) 0.0015(16)
C5 0.018(2) 0.024(2) 0.0222(19) 0.0100(19) -0.0035(16) -0.0067(16)
C6 0.023(2) 0.020(2) 0.0229(19) 0.009(2) 0.0072(16) 0.0011(16)
C7 0.025(2) 0.024(2) 0.0168(17) 0.014(2) 0.0026(15) -0.0003(15)
C8 0.022(2) 0.023(2) 0.0232(19) 0.009(2) -0.0015(16) -0.0005(16)
C9 0.018(2) 0.020(2) 0.0195(18) 0.0106(18) -0.0013(15) -0.0038(15)
C10 0.021(2) 0.025(2) 0.0199(19) 0.014(2) 0.0017(16) 0.0001(15)
C11 0.021(2) 0.024(2) 0.022(2) 0.011(2) 0.0026(16) -0.0005(16)
C12 0.021(2) 0.032(3) 0.025(2) 0.018(2) -0.0031(16) -0.0066(17)
C13 0.032(3) 0.022(2) 0.0192(19) 0.018(2) -0.0010(16) -0.0017(15)
C14 0.030(3) 0.024(2) 0.0221(19) 0.016(2) 0.0032(16) 0.0013(16)
P1 0.0183(6) 0.0183(6) 0.0381(9) 0.0092(3) 0.000 0.000
P2 0.0168(6) 0.0168(6) 0.0436(13) 0.0084(3) 0.000 0.000
Cl1 0.0305(7) 0.0305(7) 0.0502(11) 0.0152(4) 0.000 0.000
Cl2 0.0282(7) 0.0282(7) 0.0526(13) 0.0141(3) 0.000 0.000

loop_
_atom_type_symbol
_atom_type_description
_atom_type_scat_dispersion_real
_atom_type_scat_dispersion_imag
_atom_type_scat_source
C C 0.0033 0.0016 'International Tables Vol C Tables 4.2.6.8 and 6.1.1.4'
H H 0.0000 0.0000 'International Tables Vol C Tables 4.2.6.8 and 6.1.1.4'
P P 0.1023 0.0942 'International Tables Vol C Tables 4.2.6.8 and 6.1.1.4'
Cl Cl 0.1484 0.1585 'International Tables Vol C Tables 4.2.6.8 and 6.1.1.4'

loop_
_geom_angle_atom_site_label_1
_geom_angle_atom_site_label_2
_geom_angle_atom_site_label_3
_geom_angle_site_symmetry_1
_geom_angle_site_symmetry_3
_geom_angle
_geom_angle_publ_flag
C2 C1 P1 . . 112.9(3) ?
C2 C1 H1A . . 109.0 ?
P1 C1 H1A . . 109.0 ?
C2 C1 H1B . . 109.0 ?
P1 C1 H1B . . 109.0 ?
H1A C1 H1B . . 107.8 ?
C7 C2 C3 . . 118.3(4) ?
C7 C2 C1 . . 121.4(3) ?
C3 C2 C1 . . 120.3(4) ?
C4 C3 C2 . . 120.7(4) ?
C4 C3 H3 . . 119.7 ?
C2 C3 H3 . . 119.7 ?
C3 C4 C5 . . 120.1(4) ?
C3 C4 H4 . . 120.0 ?
C5 C4 H4 . . 120.0 ?
C6 C5 C4 . . 119.6(4) ?
C6 C5 H5 . . 120.2 ?
C4 C5 H5 . . 120.2 ?
C5 C6 C7 . . 119.9(4) ?
C5 C6 H6 . . 120.1 ?
C7 C6 H6 . . 120.1 ?
C2 C7 C6 . . 121.5(4) ?
C2 C7 H7 . . 119.3 ?
C6 C7 H7 . . 119.3 ?
C9 C8 P2 . . 111.5(3) ?
C9 C8 H8A . . 109.3 ?
P2 C8 H8A . . 109.3 ?
C9 C8 H8B . . 109.3 ?
P2 C8 H8B . . 109.3 ?
H8A C8 H8B . . 108.0 ?
C14 C9 C10 . . 118.5(4) ?
C14 C9 C8 . . 119.9(4) ?
C10 C9 C8 . . 121.5(3) ?
C11 C10 C9 . . 120.9(4) ?
C11 C10 H10 . . 119.5 ?
C9 C10 H10 . . 119.5 ?
C10 C11 C12 . . 119.7(4) ?
C10 C11 H11 . . 120.1 ?
C12 C11 H11 . . 120.1 ?
C13 C12 C11 . . 119.9(4) ?
C13 C12 H12 . . 120.0 ?
C11 C12 H12 . . 120.0 ?
C12 C13 C14 . . 120.3(4) ?
C12 C13 H13 . . 119.9 ?
C14 C13 H13 . . 119.9 ?
C9 C14 C13 . . 120.6(4) ?
C9 C14 H14 . . 119.7 ?
C13 C14 H14 . . 119.7 ?
C1 P1 C1 . 3_665 110.14(15) y
C1 P1 C1 . 2_655 110.14(15) ?
C1 P1 C1 3_665 2_655 110.14(15) ?
C8 P2 C8 2_655 3_665 102.28(16) ?
C8 P2 C8 2_655 . 102.28(16) ?
C8 P2 C8 3_665 . 102.28(16) y
C8 P2 H2 2_655 . 115.95(14) ?
C8 P2 H2 3_665 . 115.95(14) ?
C8 P2 H2 . . 115.95(13) y

loop_
_geom_bond_atom_site_label_1
_geom_bond_atom_site_label_2
_geom_bond_site_symmetry_2
_geom_bond_distance
_geom_bond_publ_flag
C1 C2 . 1.515(5) ?
C1 P1 . 1.800(4) y
C1 H1A . 0.9900 ?
C1 H1B . 0.9900 ?
C2 C7 . 1.376(5) ?
C2 C3 . 1.407(5) ?
C3 C4 . 1.368(6) ?
C3 H3 . 0.9500 ?
C4 C5 . 1.405(6) ?
C4 H4 . 0.9500 ?
C5 C6 . 1.371(5) ?
C5 H5 . 0.9500 ?
C6 C7 . 1.389(6) ?
C6 H6 . 0.9500 ?
C7 H7 . 0.9500 ?
C8 C9 . 1.506(5) ?
C8 P2 . 1.847(4) y
C8 H8A . 0.9900 ?
C8 H8B . 0.9900 ?
C9 C14 . 1.386(5) ?
C9 C10 . 1.402(5) ?
C10 C11 . 1.380(6) ?
C10 H10 . 0.9500 ?
C11 C12 . 1.397(5) ?
C11 H11 . 0.9500 ?
C12 C13 . 1.372(6) ?
C12 H12 . 0.9500 ?
C13 C14 . 1.397(6) ?
C13 H13 . 0.9500 ?
C14 H14 . 0.9500 ?
P1 C1 3_665 1.800(4) ?
P1 C1 2_655 1.800(4) ?
P2 C8 2_655 1.847(4) ?
P2 C8 3_665 1.847(4) ?
P2 H2 . 1.19(7) y
Cl2 H1 . 1.35(7) y

loop_
_geom_hbond_atom_site_label_D
_geom_hbond_atom_site_label_H
_geom_hbond_atom_site_label_A
_geom_hbond_distance_DH
_geom_hbond_distance_HA
_geom_hbond_distance_DA
_geom_hbond_angle_DHA
Cl2 H1 Cl1 1.35(7) 1.83(7) 3.175(3) 180.0
P2 H2 P1 1.19(7) 2.80(7) 3.995(3) 180.0000(10)

loop_
_geom_torsion_atom_site_label_1
_geom_torsion_atom_site_label_2
_geom_torsion_atom_site_label_3
_geom_torsion_atom_site_label_4
_geom_torsion_site_symmetry_4
_geom_torsion
_geom_torsion_publ_flag
P1 C1 C2 C7 . -83.3(4) y
P1 C1 C2 C3 . 96.5(4) y
C7 C2 C3 C4 . -1.6(6) ?
C1 C2 C3 C4 . 178.5(3) ?
C2 C3 C4 C5 . 1.8(6) ?
C3 C4 C5 C6 . -1.0(6) ?
C4 C5 C6 C7 . 0.0(6) ?
C3 C2 C7 C6 . 0.6(6) ?
C1 C2 C7 C6 . -179.5(3) ?
C5 C6 C7 C2 . 0.2(6) ?
P2 C8 C9 C14 . -88.9(4) y
P2 C8 C9 C10 . 88.5(4) y
C14 C9 C10 C11 . -0.8(6) ?
C8 C9 C10 C11 . -178.2(4) ?
C9 C10 C11 C12 . -0.6(6) ?
C10 C11 C12 C13 . 1.5(6) ?
C11 C12 C13 C14 . -0.9(6) ?
C10 C9 C14 C13 . 1.4(6) ?
C8 C9 C14 C13 . 178.8(4) ?
C12 C13 C14 C9 . -0.5(6) ?
C2 C1 P1 C1 3_665 -169.8(3) ?
C2 C1 P1 C1 2_655 68.5(4) ?
C9 C8 P2 C8 2_655 -78.7(4) ?
C9 C8 P2 C8 3_665 175.6(3) ?
